data_7204805
loop_
_publ_author_name
'Laura Le\'on-Reina'
'Enrique R. Losilla'
'Mar\'ia Mart\'inez-Lara'
'Sebasti\'an Bruque'
'Miguel A. G. Aranda'

_publ_section_title
;
 Interstitial oxygen conduction in lanthanum oxy-apatite electrolytes
;
_journal_issue 7
_journal_name_full 'J. Mater. Chem.'
_journal_page_first 1142
_journal_page_last 1149
_journal_paper_doi 10.1039/b315257j
_journal_volume 14
_journal_year 2004
_chemical_formula_sum 'Ge La1.6 O4.41'
_chemical_formula_weight 365.40
_chemical_name_systematic ' ?'
_space_group_IT_number 176
_symmetry_cell_setting hexagonal
_symmetry_space_group_name_Hall '-P 6c'
_symmetry_space_group_name_H-M 'P 63/m'
_audit_creation_date 2003-09-18T17:10
_audit_creation_method 'from EXP file using GSAS2CIF'
_audit_update_record ' 2003-09-18T17:10  Initial CIF as created by GSAS2CIF'
_cell_angle_alpha 90.0
_cell_angle_beta 90.0
_cell_angle_gamma 120.0
_cell_formula_units_Z 6
_cell_length_a 10.00745(28)
_cell_length_b 10.00745
_cell_length_c 7.33341(22)
_cell_volume 636.04(3)
_computing_structure_refinement GSAS
_diffrn_radiation_probe neutron
_diffrn_radiation_wavelength 1.88604
_exptl_absorpt_correction_T_max 1.00000
_exptl_absorpt_correction_T_min 1.00000
_exptl_absorpt_process_details
;
GSAS Absorption/surface roughness correction: function number 0
No correction is applied.
;
_pd_block_id 2003-09-18T17:10|La960Ge_1173K|La960Ge_1173K|HRPT
_pd_calc_method 'Rietveld Refinement'
_pd_phase_name 'from C:/users/leon/La960GeGe_sinQ/La960Ge(O4).EXP'
_pd_proc_info_datetime 2003-09-18T17:10:41
_pd_proc_ls_background_function
;   GSAS Background function number 1 with 20 terms.
Shifted Chebyshev function of 1st kind
1:    4480.34     2:    1486.73     3:   -252.024     4:   -41.6234
5:    196.354     6:   -90.1996     7:    131.306     8:    54.5032
9:   -86.9946    10:   -2.25287    11:    67.1059    12:   -63.7134
13:   -23.8562    14:    99.2931    15:    11.6076    16:   -61.3141
17:   -10.3926    18:    14.1177    19:   -20.2926    20:    1.73966
;
_pd_proc_ls_peak_cutoff 0.00500
_pd_proc_ls_profile_function
;
CW Profile function number 2 with  18 terms
Profile coefficients for Simpson's rule integration of pseudovoigt function
C.J. Howard (1982). J. Appl. Cryst.,15,615-620.
P. Thompson, D.E. Cox & J.B. Hastings (1987). J. Appl. Cryst.,20,79-83.
Peak tails are ignored  where the intensity is below 0.0050 times the peak
Aniso. broadening axis   0.0   0.0   1.0
;
_pd_proc_ls_prof_R_factor 0.0242
_pd_proc_ls_prof_wR_expected 0.0134
_pd_proc_ls_prof_wR_factor 0.0319
_refine_ls_goodness_of_fit_all 2.42
_refine_ls_matrix_type full
_refine_ls_number_parameters 71
_refine_ls_number_restraints 0
_refine_ls_R_Fsqd_factor 0.41286
_refine_ls_shift/su_max 1.42
_refine_ls_shift/su_mean 0.11
_cod_data_source_file b315257j.txt
_cod_data_source_block La960Ge_1173K_publ
_cod_depositor_comments
;
The following automatic conversions were performed:
'_geom_angle_publ_flag' value 'N' changed to 'n' according to
'/home/saulius/struct/CIF-dictionaries/cif_core.dic' dictionary named
'cif_core.dic' version 2.4.1 from 2010-06-29 (137
times).

'_geom_bond_publ_flag' value 'N' changed to 'n' according to
'/home/saulius/struct/CIF-dictionaries/cif_core.dic' dictionary named
'cif_core.dic' version 2.4.1 from 2010-06-29 (62 times).

Automatic conversion script
Id: cif_fix_enum 1527 2010-12-29 10:47:43Z saulius 
;
_cod_original_cell_volume 636.03766
_cod_original_formula_sum 'Ge La1.60 O4.41'
_cod_database_code 7204805
_gsas_exptl_extinct_corr_t_min 1.00000
_gsas_exptl_extinct_corr_t_max 1.00000

loop_
_symmetry_equiv_pos_site_id
_symmetry_equiv_pos_as_xyz
1 +x,+y,+z
2 x-y,+x,+z+1/2
3 -y,x-y,+z
4 -x,-y,+z+1/2
5 y-x,-x,+z
6 +y,y-x,+z+1/2
-1 -x,-y,-z
-2 y-x,-x,-z+1/2
-3 +y,y-x,-z
-4 +x,+y,-z+1/2
-5 x-y,+x,-z
-6 -y,x-y,-z+1/2

loop_
_atom_site_aniso_label
_atom_site_aniso_U_11
_atom_site_aniso_U_12
_atom_site_aniso_U_13
_atom_site_aniso_U_22
_atom_site_aniso_U_23
_atom_site_aniso_U_33
La1 0.0376(17) 0.0120(15) 0.0 0.0276(16) 0.0 0.0381(13)
La2 0.0489(17) 0.0245(8) 0.0 0.0489(17) 0.0 0.0340(23)
Ge 0.0282(16) 0.0136(13) 0.0 0.0308(16) 0.0 0.0359(14)
O1 0.099(4) 0.0620(34) 0.0 0.0714(35) 0.0 0.0513(31)
O2 0.0424(24) 0.0160(23) 0.0 0.0355(26) 0.0 0.088(4)
O3 0.130(4) 0.0548(23) -0.0447(24) 0.0578(24) -0.0204(19) 0.0630(23)
O4 0.0382(30) 0.0191(15) 0.0 0.0382(30) 0.0 0.179(10)

loop_
_atom_site_type_symbol
_atom_site_label
_atom_site_fract_x
_atom_site_fract_y
_atom_site_fract_z
_atom_site_occupancy
_atom_site_thermal_displace_type
_atom_site_U_iso_or_equiv
_atom_site_symmetry_multiplicity
LA La1 0.22891(27) -0.0104(4) 0.25 1.0 Uani 0.03636 6
LA La2 0.3333 0.6667 0.0018(6) 0.9 Uani 0.04393 4
GE Ge 0.40024(32) 0.37335(29) 0.25 1.0 Uani 0.0322 6
O O1 0.3175(5) 0.4902(5) 0.25 1.0 Uani 0.06511 6
O O2 0.6017(4) 0.4730(4) 0.25 1.0 Uani 0.0569 6
O O3 0.3417(5) 0.2525(4) 0.0632(4) 1.0 Uani 0.0803 12
O O4 0.0 0.0 0.25 0.981(15) Uani 0.08524 2
O O5 0.003(9) 0.224(8) 0.589(6) 0.041(5) Uiso 0.03 12

loop_
_atom_type_symbol
_atom_type_number_in_cell
_atom_type_scat_length_neutron
_atom_type_scat_source
LA 9.6 0.8240 International_Tables_Vol_C
GE 6.0 0.8185 International_Tables_Vol_C
O 26.458 0.5803 International_Tables_Vol_C

loop_
_geom_angle_atom_site_label_1
_geom_angle_atom_site_label_2
_geom_angle_atom_site_label_3
_geom_angle
_geom_angle_site_symmetry_1
_geom_angle_site_symmetry_2
_geom_angle_site_symmetry_3
_geom_angle_publ_flag
O2 La1 O3 70.32(15) 3_655 . 1_555 n
O2 La1 O3 84.45(10) 3_655 . 6_555 n
O2 La1 O3 84.45(10) 3_655 . -3_555 n
O2 La1 O3 70.32(15) 3_655 . -4_556 n
O2 La1 O4 150.00(19) 3_655 . 1_555 n
O2 La1 O5 141.2(13) 3_655 . 4_554 n
O2 La1 O5 91.7(12) 3_655 . 5_555 n
O2 La1 O5 92.9(16) 3_655 . 6_554 n
O2 La1 O5 141.2(13) 3_655 . -1_556 n
O2 La1 O5 91.7(12) 3_655 . -2_556 n
O2 La1 O5 92.9(16) 3_655 . -3_556 n
O3 La1 O3 136.87(16) 1_555 . 6_555 n
O3 La1 O3 77.12(7) 1_555 . -3_555 n
O3 La1 O3 61.85(14) 1_555 . -4_556 n
O3 La1 O4 84.10(12) 1_555 . 1_555 n
O3 La1 O5 110.6(12) 1_555 . 4_554 n
O3 La1 O5 119.2(18) 1_555 . 5_555 n
O3 La1 O5 23.4(15) 1_555 . 6_554 n
O3 La1 O5 146.3(12) 1_555 . -1_556 n
O3 La1 O5 57.4(18) 1_555 . -2_556 n
O3 La1 O5 62.9(10) 1_555 . -3_556 n
O3 La1 O3 135.93(24) 6_555 . -3_555 n
O3 La1 O3 77.12(7) 6_555 . -4_556 n
O3 La1 O4 105.36(11) 6_555 . 1_555 n
O3 La1 O5 110.9(13) 6_555 . 4_554 n
O3 La1 O5 25.0(17) 6_555 . 5_555 n
O3 La1 O5 138.1(10) 6_555 . 6_554 n
O3 La1 O5 59.4(13) 6_555 . -1_556 n
O3 La1 O5 160.9(19) 6_555 . -2_556 n
O3 La1 O5 84.9(10) 6_555 . -3_556 n
O3 La1 O3 136.87(16) -3_555 . -4_556 n
O3 La1 O4 105.36(11) -3_555 . 1_555 n
O3 La1 O5 59.4(13) -3_555 . 4_554 n
O3 La1 O5 160.9(19) -3_555 . 5_555 n
O3 La1 O5 84.9(10) -3_555 . 6_554 n
O3 La1 O5 110.9(13) -3_555 . -1_556 n
O3 La1 O5 25.0(17) -3_555 . -2_556 n
O3 La1 O5 138.1(10) -3_555 . -3_556 n
O3 La1 O4 84.10(12) -4_556 . 1_555 n
O3 La1 O5 146.3(12) -4_556 . 4_554 n
O3 La1 O5 57.4(18) -4_556 . 5_555 n
O3 La1 O5 62.9(10) -4_556 . 6_554 n
O3 La1 O5 110.6(12) -4_556 . -1_556 n
O3 La1 O5 119.2(18) -4_556 . -2_556 n
O3 La1 O5 23.4(15) -4_556 . -3_556 n
O4 La1 O5 62.2(12) 1_555 . 4_554 n
O4 La1 O5 87.3(13) 1_555 . 5_555 n
O4 La1 O5 60.7(16) 1_555 . 6_554 n
O4 La1 O5 62.2(12) 1_555 . -1_556 n
O4 La1 O5 87.3(13) 1_555 . -2_556 n
O4 La1 O5 60.7(16) 1_555 . -3_556 n
O5 La1 O5 117.5(24) 4_554 . 5_555 n
O5 La1 O5 97.1(24) 4_554 . 6_554 n
O5 La1 O5 55.6(27) 4_554 . -1_556 n
O5 La1 O5 62.0(13) 4_554 . -2_556 n
O5 La1 O5 122.8(21) 4_554 . -3_556 n
O5 La1 O5 114.0(24) 5_555 . 6_554 n
O5 La1 O5 62.0(13) 5_555 . -1_556 n
O5 La1 O5 173.9(33) 5_555 . -2_556 n
O5 La1 O5 60.6(19) 5_555 . -3_556 n
O5 La1 O5 122.8(21) 6_554 . -1_556 n
O5 La1 O5 60.6(19) 6_554 . -2_556 n
O5 La1 O5 53.4(20) 6_554 . -3_556 n
O5 La1 O5 117.5(24) -1_556 . -2_556 n
O5 La1 O5 97.1(24) -1_556 . -3_556 n
O5 La1 O5 114.0(24) -2_556 . -3_556 n
La2 La2 La2 179.9604 -2_565 . -2_566 n
La2 La2 O1 137.07(10) -2_565 . 1_555 n
La2 La2 O1 137.08(10) -2_565 . 3_665 n
La2 La2 O1 137.11(10) -2_565 . 5_565 n
La2 La2 O2 44.48(10) -2_565 . 2_554 n
La2 La2 O2 44.47(10) -2_565 . 4_664 n
La2 La2 O2 44.46(10) -2_565 . 6_564 n
La2 La2 O1 42.91(10) -2_566 . 1_555 n
La2 La2 O1 42.90(10) -2_566 . 3_665 n
La2 La2 O1 42.92(10) -2_566 . 5_565 n
La2 La2 O2 135.55(10) -2_566 . 2_554 n
La2 La2 O2 135.51(10) -2_566 . 4_664 n
La2 La2 O2 135.53(10) -2_566 . 6_564 n
O1 La2 O1 72.26(15) 1_555 . 3_665 n
O1 La2 O1 72.27(15) 1_555 . 5_565 n
O1 La2 O2 125.66(12) 1_555 . 2_554 n
O1 La2 O2 94.73(8) 1_555 . 4_664 n
O1 La2 O2 154.44(13) 1_555 . 6_564 n
O1 La2 O1 72.27(15) 3_665 . 5_565 n
O1 La2 O2 154.48(13) 3_665 . 2_554 n
O1 La2 O2 125.64(12) 3_665 . 4_664 n
O1 La2 O2 94.75(8) 3_665 . 6_564 n
O1 La2 O2 94.76(8) 5_565 . 2_554 n
O1 La2 O2 154.46(13) 5_565 . 4_664 n
O1 La2 O2 125.68(12) 5_565 . 6_564 n
O2 La2 O2 74.70(15) 2_554 . 4_664 n
O2 La2 O2 74.70(15) 2_554 . 6_564 n
O2 La2 O2 74.69(15) 4_664 . 6_564 n
O1 Ge O2 114.73(28) 1_555 . 1_555 n
O1 Ge O3 111.27(16) 1_555 . 1_555 n
O1 Ge O3 111.27(16) 1_555 . -4_556 n
O1 Ge O5 88.7(21) 1_555 . 6_554 n
O1 Ge O5 88.7(21) 1_555 . -3_556 n
O2 Ge O3 106.90(18) 1_555 . 1_555 n
O2 Ge O3 106.90(18) 1_555 . -4_556 n
O2 Ge O5 138.6(18) 1_555 . 6_554 n
O2 Ge O5 138.6(18) 1_555 . -3_556 n
O3 Ge O3 105.20(26) 1_555 . -4_556 n
O3 Ge O5 31.9(18) 1_555 . 6_554 n
O3 Ge O5 94.1(14) 1_555 . -3_556 n
O3 Ge O5 94.1(14) -4_556 . 6_554 n
O3 Ge O5 31.9(18) -4_556 . -3_556 n
O5 Ge O5 70.8(28) 6_554 . -3_556 n
La2 O1 La2 94.17(19) 1_555 . -2_566 n
La2 O1 Ge 126.55(12) 1_555 . 1_555 n
La2 O1 Ge 126.53(12) -2_566 . 1_555 n
La1 O2 La2 116.60(12) 5_665 . 2_655 n
La1 O2 La2 116.59(12) 5_665 . -1_665 n
La1 O2 Ge 121.85(26) 5_665 . 1_555 n
La2 O2 La2 91.06(20) 2_655 . -1_665 n
La2 O2 Ge 102.79(14) 2_655 . 1_555 n
La2 O2 Ge 102.81(14) -1_665 . 1_555 n
La1 O3 La1 115.55(16) 1_555 . 2_554 n
La1 O3 Ge 96.41(15) 1_555 . 1_555 n
La1 O3 O5 76.0(32) 1_555 . 6_554 n
La1 O3 Ge 141.49(20) 2_554 . 1_555 n
La1 O3 O5 78.2(26) 2_554 . 6_554 n
Ge O3 O5 90.1(24) 1_555 . 6_554 n
La1 O4 La1 120.0 1_555 . 3_555 n
La1 O4 La1 120.0 1_555 . 5_555 n
La1 O4 La1 120.0 3_555 . 5_555 n
La1 O5 La1 116.6(22) 2_555 . 3_555 n
La1 O5 La1 104.2(18) 2_555 . 4_555 n
La1 O5 Ge 90.5(25) 2_555 . 2_555 n
La1 O5 O3 81(4) 2_555 . 2_555 n
La1 O5 La1 120.3(30) 3_555 . 4_555 n
La1 O5 Ge 122.6(26) 3_555 . 2_555 n
La1 O5 O3 76.8(25) 3_555 . 2_555 n
La1 O5 Ge 97.1(19) 4_555 . 2_555 n
La1 O5 O3 155.0(35) 4_555 . 2_555 n
Ge O5 O3 58.0(26) 2_555 . 2_555 n

loop_
_geom_bond_atom_site_label_1
_geom_bond_atom_site_label_2
_geom_bond_distance
_geom_bond_site_symmetry_1
_geom_bond_site_symmetry_2
_geom_bond_publ_flag
La1 La1 4.0607(35) . 3_555 n
La1 La1 4.0607(35) . 5_555 n
La1 Ge 3.332(4) . 1_555 n
La1 Ge 3.433(4) . 5_555 n
La1 O1 2.834(6) . 5_555 n
La1 O2 2.585(4) . 3_655 n
La1 O3 2.665(4) . 1_555 n
La1 O3 2.4781(28) . 6_555 n
La1 O3 2.4781(28) . -3_555 n
La1 O3 2.665(4) . -4_556 n
La1 O4 2.3444(20) . 1_555 n
La1 O5 2.52(7) . 4_554 n
La1 O5 2.49(4) . 5_555 n
La1 O5 2.62(6) . 6_554 n
La1 O5 2.52(7) . -1_556 n
La1 O5 2.49(4) . -2_556 n
La1 O5 2.62(6) . -3_556 n
La2 La2 3.693(9) . -2_565 n
La2 La2 3.641(9) . -2_566 n
La2 Ge 3.4272(30) . 2_554 n
La2 Ge 3.4277(30) . 4_664 n
La2 Ge 3.4268(30) . 6_564 n
La2 O1 2.486(4) . 1_555 n
La2 O1 2.486(4) . 3_665 n
La2 O1 2.485(4) . 5_565 n
La2 O2 2.587(4) . 2_554 n
La2 O2 2.587(4) . 4_664 n
La2 O2 2.587(4) . 6_564 n
La2 O3 2.971(5) . -1_665 n
La2 O3 2.970(5) . -3_565 n
La2 O3 2.971(5) . -5_555 n
Ge La1 3.332(4) . 1_555 n
Ge La1 3.433(4) . 3_555 n
Ge La2 3.4268(30) . 2_655 n
Ge La2 3.4277(30) . -1_665 n
Ge O1 1.738(4) . 1_555 n
Ge O2 1.746(4) . 1_555 n
Ge O3 1.7242(30) . 1_555 n
Ge O3 1.7242(30) . -4_556 n
Ge O5 2.03(6) . 6_554 n
Ge O5 2.03(6) . -3_556 n
O1 La1 2.834(6) . 3_555 n
O1 La2 2.486(4) . 1_555 n
O1 La2 2.486(4) . -2_566 n
O1 Ge 1.738(4) . 1_555 n
O2 La1 2.585(4) . 5_665 n
O2 La2 2.587(4) . 2_655 n
O2 La2 2.587(4) . -1_665 n
O2 Ge 1.746(4) . 1_555 n
O3 La1 2.665(4) . 1_555 n
O3 La1 2.4781(28) . 2_554 n
O3 La2 2.971(5) . -1_665 n
O3 Ge 1.7242(30) . 1_555 n
O3 O5 1.07(7) . 6_554 n
O4 La1 2.3444(20) . 1_555 n
O4 La1 2.3444(20) . 3_555 n
O4 La1 2.3444(20) . 5_555 n
O5 La1 2.62(6) . 2_555 n
O5 La1 2.49(4) . 3_555 n
O5 La1 2.52(7) . 4_555 n
O5 Ge 2.03(6) . 2_555 n
O5 O3 1.07(7) . 2_555 n
